data_4506010
loop_
_publ_author_name
'Wang, Xianjuan'
'Liu, Yanhua'
'Xu, Chunying'
'Guo, Qianqian'
'Hou, Hongwei'
'Fan, Yaoting'

_publ_section_title
;
 Series of Cd(II) Metal--Organic Frameworks Based on a Flexible Tripodal
 Ligand and Polycarboxylate Acids: Syntheses, Structures, and
 Photoluminescent Properties
;
_journal_issue 5
_journal_name_full 'Crystal Growth &amp; Design'
_journal_page_first 2435
_journal_paper_doi 10.1021/cg3000729
_journal_volume 12
_journal_year 2012
_chemical_formula_moiety 'C46 H46 Cd2 N18 O11, H2 O'
_chemical_formula_sum 'C46 H52 Cd2 N18 O12'
_chemical_formula_weight 1273.85
_chemical_name_systematic
; 
 ? 
;
_space_group_IT_number 14
_symmetry_cell_setting monoclinic
_symmetry_space_group_name_Hall '-P 2ybc'
_symmetry_space_group_name_H-M 'P 1 21/c 1'
_atom_sites_solution_hydrogens geom
_atom_sites_solution_primary direct
_atom_sites_solution_secondary difmap
_audit_creation_method SHELXL-97
_cell_angle_alpha 90.00
_cell_angle_beta 106.94(3)
_cell_angle_gamma 90.00
_cell_formula_units_Z 4
_cell_length_a 13.996(3)
_cell_length_b 11.340(2)
_cell_length_c 34.124(10)
_cell_measurement_temperature 293(2)
_cell_volume 5181(2)
_computing_cell_refinement 'CrystalClear (Rigaku/MSC Inc., 2006)'
_computing_data_collection 'CrystalClear (Rigaku/MSC Inc., 2006)'
_computing_data_reduction 'CrystalClear (Rigaku/MSC Inc., 2006)'
_computing_molecular_graphics 'SHELXTL (Sheldrick, 2008)'
_computing_publication_material 'SHELXTL (Sheldrick, 2008)'
_computing_structure_refinement 'SHELXS-97 (Sheldrick, 2008)'
_computing_structure_solution 'SHELXS-97 (Sheldrick, 2008)'
_diffrn_ambient_temperature 293(2)
_diffrn_measured_fraction_theta_full 0.994
_diffrn_measured_fraction_theta_max 0.994
_diffrn_measurement_device_type 'Rigaku Saturn'
_diffrn_measurement_method \w
_diffrn_radiation_monochromator graphite
_diffrn_radiation_source 'fine-focus sealed tube'
_diffrn_radiation_type MoK\a
_diffrn_radiation_wavelength 0.71073
_diffrn_reflns_av_R_equivalents 0.0605
_diffrn_reflns_av_sigmaI/netI 0.0667
_diffrn_reflns_limit_h_max 16
_diffrn_reflns_limit_h_min -16
_diffrn_reflns_limit_k_max 13
_diffrn_reflns_limit_k_min -12
_diffrn_reflns_limit_l_max 30
_diffrn_reflns_limit_l_min -40
_diffrn_reflns_number 33795
_diffrn_reflns_theta_full 25.00
_diffrn_reflns_theta_max 25.00
_diffrn_reflns_theta_min 1.90
_exptl_absorpt_coefficient_mu 0.900
_exptl_absorpt_correction_T_max 0.8405
_exptl_absorpt_correction_T_min 0.8265
_exptl_absorpt_correction_type multi-scan
_exptl_absorpt_process_details 'CrystalClear (Rigaku/MSC Inc., 2006)'
_exptl_crystal_colour colorless
_exptl_crystal_density_diffrn 1.628
_exptl_crystal_density_method 'not measured'
_exptl_crystal_description BLOCK
_exptl_crystal_F_000 2568
_exptl_crystal_size_max 0.22
_exptl_crystal_size_mid 0.20
_exptl_crystal_size_min 0.20
_refine_diff_density_max 2.238
_refine_diff_density_min -0.811
_refine_diff_density_rms 0.119
_refine_ls_extinction_method none
_refine_ls_goodness_of_fit_ref 0.979
_refine_ls_hydrogen_treatment constr
_refine_ls_matrix_type full
_refine_ls_number_parameters 718
_refine_ls_number_reflns 9084
_refine_ls_number_restraints 6
_refine_ls_restrained_S_all 0.983
_refine_ls_R_factor_all 0.1021
_refine_ls_R_factor_gt 0.0790
_refine_ls_shift/su_max 0.025
_refine_ls_shift/su_mean 0.000
_refine_ls_structure_factor_coef Fsqd
_refine_ls_weighting_details 'calc w=1/[\s^2^(Fo^2^)+(0.2000P)^2^+0.0000P] where P=(Fo^2^+2Fc^2^)/3'
_refine_ls_weighting_scheme calc
_refine_ls_wR_factor_gt 0.2464
_refine_ls_wR_factor_ref 0.2733
_reflns_number_gt 7114
_reflns_number_total 9084
_reflns_threshold_expression >2sigma(I)
_cod_data_source_file cg3000729_si_002.cif
_cod_data_source_block 5
_cod_depositor_comments
;
The following automatic conversions were performed:

'_symmetry_cell_setting' value 'Monoclinic' changed to 'monoclinic'
according to /home/saulius/struct/CIF-dictionaries/cif_core.dic
dictionary named 'cif_core.dic' version 2.4.1 from
2010-06-29.

'_exptl_absorpt_correction_type' value 'Multi-scan'
changed to 'multi-scan' according to
/home/saulius/struct/CIF-dictionaries/cif_core.dic dictionary named
'cif_core.dic' version 2.4.1 from 2010-06-29.

Automatic conversion script
Id: cif_fix_values 1715 2011-07-08 13:25:40Z adriana 
;
_cod_original_sg_symbol_Hall '-P 2ybc '
_cod_original_sg_symbol_H-M P21/c
_cod_database_code 4506010

loop_
_symmetry_equiv_pos_as_xyz
'x, y, z'
'-x, y+1/2, -z+1/2'
'-x, -y, -z'
'x, -y-1/2, z-1/2'

loop_
_atom_site_label
_atom_site_type_symbol
_atom_site_fract_x
_atom_site_fract_y
_atom_site_fract_z
_atom_site_U_iso_or_equiv
_atom_site_adp_type
_atom_site_occupancy
_atom_site_symmetry_multiplicity
_atom_site_calc_flag
_atom_site_refinement_flags
Cd1 Cd -0.39241(4) 0.77460(5) 0.713961(17) 0.0365(2) Uani 1 1 d .
Cd2 Cd 0.23487(5) 0.62743(6) 0.94377(2) 0.0521(3) Uani 1 1 d .
O1 O 0.1073(5) 0.7422(7) 0.9571(2) 0.070(2) Uani 1 1 d .
H1A H 0.0976 0.8116 0.9501 0.105 Uiso 1 1 d R
O3 O -0.5462(4) 0.6614(5) 0.72613(19) 0.0513(15) Uani 1 1 d .
O4 O -0.4932(5) 0.6370(6) 0.6711(2) 0.0573(17) Uani 1 1 d .
O5 O -0.4186(4) 0.8957(5) 0.76955(17) 0.0463(14) Uani 1 1 d .
O6 O -0.2702(5) 0.8891(5) 0.7614(2) 0.0510(15) Uani 1 1 d .
O7 O -0.9940(5) 0.3980(7) 0.6096(3) 0.074(2) Uani 1 1 d .
O8 O -0.9932(6) 0.4994(8) 0.5565(3) 0.091(3) Uani 1 1 d .
O9 O -0.8873(7) 0.6272(7) 0.5320(2) 0.083(2) Uani 1 1 d .
O10 O -0.7653(11) 0.7412(14) 0.5593(4) 0.182(7) Uani 1 1 d .
O12 O 0.3230(7) 0.6439(8) 1.0125(2) 0.092(3) Uani 1 1 d .
H12D H 0.3595 0.7010 1.0133 0.137 Uiso 1 1 d R
N1 N -0.1759(6) 0.7124(6) 0.6416(2) 0.0471(18) Uani 1 1 d .
N2 N -0.2589(7) 0.7377(8) 0.6099(3) 0.069(2) Uani 1 1 d .
N3 N -0.2926(6) 0.7717(7) 0.6686(3) 0.0522(19) Uani 1 1 d .
N4 N 0.2507(5) 0.9526(6) 0.7179(2) 0.0425(16) Uani 1 1 d .
N5 N 0.1701(6) 1.0252(6) 0.7046(3) 0.0537(19) Uani 1 1 d .
N6 N 0.2988(5) 1.1169(6) 0.7489(2) 0.0473(18) Uani 1 1 d .
N7 N 0.1138(6) 0.5724(6) 0.8108(2) 0.0502(18) Uani 1 1 d .
N8 N 0.0406(6) 0.6532(8) 0.8108(3) 0.063(2) Uani 1 1 d .
N9 N 0.1402(7) 0.6175(7) 0.8747(2) 0.060(2) Uani 1 1 d .
N10 N 0.5927(5) 0.5722(6) 0.84531(19) 0.0419(16) Uani 1 1 d .
N11 N 0.6135(7) 0.5004(7) 0.8784(2) 0.061(2) Uani 1 1 d .
N12 N 0.4943(6) 0.4203(7) 0.8266(2) 0.0514(18) Uani 1 1 d .
N13 N 0.8581(7) 0.7018(7) 1.0089(3) 0.064(2) Uani 1 1 d .
N14 N 0.9490(8) 0.6440(10) 1.0183(4) 0.091(3) Uani 1 1 d .
N15 N 0.1627(7) 0.4606(7) 0.9613(3) 0.063(2) Uani 1 1 d .
N16 N 0.4117(6) 0.9254(6) 0.9193(3) 0.056(2) Uani 1 1 d .
N17 N 0.3179(9) 0.9708(9) 0.8994(4) 0.104(4) Uani 1 1 d .
N18 N 0.3049(7) 0.8007(7) 0.9315(3) 0.067(2) Uani 1 1 d .
C1 C -0.3267(8) 0.7717(9) 0.6282(3) 0.062(3) Uani 1 1 d .
H1 H -0.3916 0.7933 0.6139 0.075 Uiso 1 1 calc R
C2 C -0.1985(7) 0.7349(8) 0.6758(3) 0.051(2) Uani 1 1 d .
H2 H -0.1541 0.7262 0.7018 0.061 Uiso 1 1 calc R
C3 C -0.0905(6) 0.6546(9) 0.6343(3) 0.053(2) Uani 1 1 d .
H3A H -0.0778 0.6887 0.6102 0.063 Uiso 1 1 calc R
H3B H -0.1055 0.5716 0.6288 0.063 Uiso 1 1 calc R
C4 C 0.0022(7) 0.6666(8) 0.6705(3) 0.046(2) Uani 1 1 d .
C5 C 0.0170(7) 0.5890(8) 0.7031(3) 0.048(2) Uani 1 1 d .
C6 C -0.0590(9) 0.4932(8) 0.7024(4) 0.072(3) Uani 1 1 d .
H6A H -0.0791 0.4973 0.7269 0.109 Uiso 1 1 calc R
H6B H -0.0297 0.4175 0.7007 0.109 Uiso 1 1 calc R
H6C H -0.1162 0.5041 0.6790 0.109 Uiso 1 1 calc R
C7 C 0.0998(6) 0.6009(7) 0.7366(3) 0.0432(19) Uani 1 1 d .
C8 C 0.1168(9) 0.5159(8) 0.7725(3) 0.060(3) Uani 1 1 d .
H8A H 0.1812 0.4781 0.7768 0.072 Uiso 1 1 calc R
H8B H 0.0661 0.4548 0.7655 0.072 Uiso 1 1 calc R
C9 C 0.1677(8) 0.5509(8) 0.8471(3) 0.056(2) Uani 1 1 d .
H9 H 0.2194 0.4962 0.8537 0.067 Uiso 1 1 calc R
C10 C 0.0634(8) 0.6762(10) 0.8504(3) 0.065(3) Uani 1 1 d .
H10 H 0.0275 0.7308 0.8607 0.078 Uiso 1 1 calc R
C11 C 0.1744(7) 0.6829(8) 0.7364(3) 0.047(2) Uani 1 1 d .
C12 C 0.2667(8) 0.6983(9) 0.7733(4) 0.067(3) Uani 1 1 d .
H12A H 0.2823 0.6247 0.7877 0.101 Uiso 1 1 calc R
H12B H 0.2536 0.7570 0.7914 0.101 Uiso 1 1 calc R
H12C H 0.3222 0.7227 0.7641 0.101 Uiso 1 1 calc R
C13 C 0.1632(6) 0.7557(7) 0.7026(3) 0.0411(19) Uani 1 1 d .
C14 C 0.2481(7) 0.8354(7) 0.6985(3) 0.047(2) Uani 1 1 d .
H14A H 0.3112 0.7959 0.7107 0.057 Uiso 1 1 calc R
H14B H 0.2413 0.8464 0.6696 0.057 Uiso 1 1 calc R
C15 C 0.3260(6) 1.0079(7) 0.7437(3) 0.0424(19) Uani 1 1 d .
H15 H 0.3884 0.9753 0.7563 0.051 Uiso 1 1 calc R
C16 C 0.2038(6) 1.1212(7) 0.7247(3) 0.047(2) Uani 1 1 d .
H16 H 0.1647 1.1885 0.7226 0.056 Uiso 1 1 calc R
C17 C 0.0741(7) 0.7510(8) 0.6691(3) 0.045(2) Uani 1 1 d .
C18 C 0.0594(8) 0.8373(9) 0.6342(3) 0.066(3) Uani 1 1 d .
H18A H -0.0103 0.8554 0.6234 0.098 Uiso 1 1 calc R
H18B H 0.0832 0.8030 0.6131 0.098 Uiso 1 1 calc R
H18C H 0.0960 0.9082 0.6440 0.098 Uiso 1 1 calc R
C19 C 0.2577(9) 0.8936(11) 0.9075(5) 0.088(4) Uani 1 1 d .
H19 H 0.1885 0.9003 0.8978 0.105 Uiso 1 1 calc R
C20 C 0.4007(7) 0.8298(9) 0.9382(3) 0.057(2) Uani 1 1 d .
H20 H 0.4537 0.7862 0.9545 0.069 Uiso 1 1 calc R
C21 C 0.4998(10) 0.9827(8) 0.9180(4) 0.070(3) Uani 1 1 d .
H21A H 0.5202 1.0367 0.9410 0.084 Uiso 1 1 calc R
H21B H 0.4855 1.0292 0.8931 0.084 Uiso 1 1 calc R
C22 C 0.5862(7) 0.9006(7) 0.9193(3) 0.050(2) Uani 1 1 d .
C23 C 0.5776(6) 0.8292(7) 0.8843(3) 0.0428(19) Uani 1 1 d .
C24 C 0.4839(8) 0.8290(8) 0.8489(3) 0.056(2) Uani 1 1 d .
H24A H 0.4536 0.9057 0.8462 0.084 Uiso 1 1 calc R
H24B H 0.4381 0.7716 0.8538 0.084 Uiso 1 1 calc R
H24C H 0.4999 0.8095 0.8242 0.084 Uiso 1 1 calc R
C25 C 0.6569(7) 0.7540(7) 0.8838(3) 0.0418(19) Uani 1 1 d .
C26 C 0.6488(6) 0.6824(8) 0.8458(3) 0.047(2) Uani 1 1 d .
H26A H 0.6157 0.7290 0.8218 0.056 Uiso 1 1 calc R
H26B H 0.7154 0.6636 0.8444 0.056 Uiso 1 1 calc R
C27 C 0.7446(7) 0.7501(8) 0.9168(3) 0.048(2) Uani 1 1 d .
C28 C 0.8291(7) 0.6746(10) 0.9140(3) 0.064(3) Uani 1 1 d .
H28A H 0.8541 0.7027 0.8924 0.097 Uiso 1 1 calc R
H28B H 0.8064 0.5948 0.9084 0.097 Uiso 1 1 calc R
H28C H 0.8813 0.6775 0.9395 0.097 Uiso 1 1 calc R
C29 C 0.7502(8) 0.8194(8) 0.9518(3) 0.053(2) Uani 1 1 d .
C30 C 0.6700(8) 0.8913(8) 0.9530(3) 0.057(2) Uani 1 1 d .
C31 C 0.6740(11) 0.9580(11) 0.9924(4) 0.089(4) Uani 1 1 d .
H31A H 0.6075 0.9799 0.9922 0.133 Uiso 1 1 calc R
H31B H 0.7139 1.0277 0.9942 0.133 Uiso 1 1 calc R
H31C H 0.7029 0.9083 1.0156 0.133 Uiso 1 1 calc R
C32 C 0.8471(9) 0.8128(10) 0.9872(4) 0.076(3) Uani 1 1 d .
H32A H 0.9035 0.8236 0.9764 0.091 Uiso 1 1 calc R
H32B H 0.8481 0.8766 1.0062 0.091 Uiso 1 1 calc R
C33 C 0.2037(8) 0.3654(9) 0.9789(3) 0.066(3) Uani 1 1 d .
H33 H 0.2703 0.3462 0.9826 0.079 Uiso 1 1 calc R
C34 C 0.0663(9) 0.4515(12) 0.9639(4) 0.084(4) Uani 1 1 d .
H34 H 0.0174 0.5084 0.9538 0.101 Uiso 1 1 calc R
C35 C 0.5208(6) 0.5221(7) 0.8147(3) 0.0440(19) Uani 1 1 d .
H35 H 0.4939 0.5548 0.7888 0.053 Uiso 1 1 calc R
C36 C 0.5525(8) 0.4102(8) 0.8660(3) 0.056(2) Uani 1 1 d .
H36 H 0.5496 0.3461 0.8826 0.067 Uiso 1 1 calc R
C37 C -0.5585(6) 0.6245(6) 0.6903(3) 0.0399(19) Uani 1 1 d .
C38 C -0.6568(6) 0.5749(7) 0.6661(2) 0.0370(17) Uani 1 1 d .
C39 C -0.7128(6) 0.4914(6) 0.6798(2) 0.0320(16) Uani 1 1 d .
C40 C -0.3290(6) 0.9219(6) 0.7800(2) 0.0374(18) Uani 1 1 d .
C41 C -0.8082(6) 0.4627(7) 0.6549(2) 0.0358(17) Uani 1 1 d .
H41 H -0.8458 0.4079 0.6644 0.043 Uiso 1 1 calc R
C42 C -0.8484(6) 0.5123(6) 0.6170(2) 0.0373(17) Uani 1 1 d .
C43 C -0.9511(7) 0.4667(8) 0.5935(3) 0.051(2) Uani 1 1 d .
C44 C -0.7934(6) 0.5941(8) 0.6026(2) 0.0415(19) Uani 1 1 d .
C45 C -0.8203(8) 0.6586(11) 0.5608(3) 0.068(3) Uani 1 1 d .
C46 C -0.6996(7) 0.6221(7) 0.6276(3) 0.045(2) Uani 1 1 d .
H46 H -0.6623 0.6766 0.6178 0.054 Uiso 1 1 calc R
O11 O 0.4755(13) 0.2541(13) 0.9691(5) 0.086(5) Uani 0.50 1 d P
H11A H 0.5171 0.2546 0.9568 0.128 Uiso 1 1 d R
O13 O 0.5995(9) 0.5806(10) 0.9603(3) 0.051(3) Uani 0.50 1 d P
H13A H 0.5456 0.5525 0.9480 0.077 Uiso 1 1 d R
O2 O 0.3799(3) 0.5138(3) 0.93120(12) 0.0141(8) Uani 1 1 d U

loop_
_atom_site_aniso_label
_atom_site_aniso_U_11
_atom_site_aniso_U_22
_atom_site_aniso_U_33
_atom_site_aniso_U_23
_atom_site_aniso_U_13
_atom_site_aniso_U_12
Cd1 0.0322(4) 0.0315(4) 0.0403(4) -0.0003(2) 0.0018(3) 0.0000(2)
Cd2 0.0569(5) 0.0519(5) 0.0465(4) 0.0027(3) 0.0133(3) 0.0053(3)
O1 0.066(5) 0.079(5) 0.061(5) -0.004(4) 0.012(4) 0.027(4)
O3 0.045(3) 0.046(3) 0.052(4) -0.014(3) -0.004(3) -0.001(3)
O4 0.044(4) 0.063(4) 0.065(4) -0.011(3) 0.014(3) -0.014(3)
O5 0.046(3) 0.044(3) 0.041(3) -0.001(2) -0.002(3) -0.014(3)
O6 0.058(4) 0.043(3) 0.053(4) -0.017(3) 0.018(3) -0.012(3)
O7 0.046(4) 0.078(5) 0.084(5) 0.002(4) -0.006(4) -0.019(4)
O8 0.053(4) 0.115(7) 0.074(5) 0.010(5) -0.033(4) -0.009(4)
O9 0.089(6) 0.098(6) 0.042(4) 0.014(4) -0.013(4) 0.006(4)
O10 0.181(13) 0.238(14) 0.092(8) 0.094(9) -0.013(8) -0.121(11)
O12 0.085(6) 0.126(7) 0.057(5) -0.014(5) 0.012(4) 0.030(5)
N1 0.047(4) 0.057(5) 0.034(4) -0.003(3) 0.006(3) -0.012(3)
N2 0.071(6) 0.083(6) 0.050(5) 0.016(4) 0.014(5) 0.013(5)
N3 0.039(4) 0.055(5) 0.057(5) -0.001(4) 0.007(4) -0.004(3)
N4 0.034(4) 0.045(4) 0.048(4) -0.002(3) 0.010(3) -0.004(3)
N5 0.043(4) 0.043(4) 0.069(5) -0.016(4) 0.006(4) 0.002(3)
N6 0.046(4) 0.034(4) 0.059(5) -0.010(3) 0.010(4) -0.010(3)
N7 0.073(5) 0.042(4) 0.036(4) -0.002(3) 0.016(4) 0.007(4)
N8 0.042(4) 0.094(6) 0.053(5) -0.016(4) 0.015(4) 0.007(4)
N9 0.070(6) 0.064(5) 0.041(4) 0.003(4) 0.009(4) 0.005(4)
N10 0.052(4) 0.037(4) 0.030(3) -0.002(3) 0.000(3) -0.003(3)
N11 0.072(6) 0.059(5) 0.040(4) 0.003(4) -0.003(4) -0.008(4)
N12 0.048(4) 0.049(4) 0.047(4) -0.006(3) -0.002(3) -0.005(4)
N13 0.063(5) 0.063(5) 0.053(5) 0.008(4) -0.004(4) -0.023(4)
N14 0.066(7) 0.104(8) 0.107(9) 0.019(7) 0.029(6) -0.017(6)
N15 0.073(6) 0.059(5) 0.056(5) 0.021(4) 0.017(4) 0.008(4)
N16 0.059(5) 0.035(4) 0.076(6) 0.003(4) 0.022(4) 0.006(4)
N17 0.079(7) 0.060(6) 0.160(12) 0.045(7) 0.013(8) 0.007(6)
N18 0.069(6) 0.045(4) 0.084(6) 0.007(4) 0.015(5) 0.011(4)
C1 0.050(6) 0.062(6) 0.065(7) 0.009(5) 0.001(5) 0.005(5)
C2 0.048(5) 0.060(6) 0.043(5) 0.002(4) 0.011(4) -0.005(4)
C3 0.040(5) 0.067(6) 0.054(6) -0.021(5) 0.018(4) -0.005(4)
C4 0.055(5) 0.047(5) 0.042(5) -0.013(4) 0.023(4) 0.002(4)
C5 0.059(6) 0.050(5) 0.039(5) -0.017(4) 0.022(4) -0.007(4)
C6 0.081(8) 0.047(6) 0.088(8) -0.012(5) 0.022(7) -0.014(5)
C7 0.044(5) 0.050(5) 0.036(4) -0.007(4) 0.011(4) 0.003(4)
C8 0.103(8) 0.039(5) 0.050(5) -0.001(4) 0.042(6) 0.016(5)
C9 0.082(7) 0.043(5) 0.039(5) -0.001(4) 0.012(5) 0.010(5)
C10 0.051(6) 0.086(7) 0.059(6) -0.019(6) 0.019(5) 0.001(5)
C11 0.056(5) 0.042(5) 0.043(5) -0.010(4) 0.016(4) 0.006(4)
C12 0.057(6) 0.059(6) 0.073(7) 0.004(5) -0.001(5) 0.009(5)
C13 0.039(4) 0.041(4) 0.039(5) -0.011(4) 0.004(4) 0.005(3)
C14 0.051(5) 0.036(4) 0.060(6) -0.012(4) 0.025(4) -0.001(4)
C15 0.032(4) 0.040(5) 0.054(5) -0.001(4) 0.010(4) -0.002(3)
C16 0.041(5) 0.036(4) 0.058(6) -0.004(4) 0.006(4) 0.008(4)
C17 0.047(5) 0.039(4) 0.047(5) -0.014(4) 0.011(4) 0.006(4)
C18 0.074(7) 0.053(6) 0.058(6) 0.002(5) 0.002(5) -0.005(5)
C19 0.057(7) 0.077(8) 0.127(12) 0.030(8) 0.024(7) 0.008(6)
C20 0.050(6) 0.057(6) 0.062(6) 0.013(5) 0.012(5) 0.010(5)
C21 0.105(9) 0.035(5) 0.074(7) -0.004(5) 0.031(7) 0.003(5)
C22 0.064(6) 0.037(5) 0.048(5) -0.003(4) 0.014(5) -0.017(4)
C23 0.044(5) 0.044(5) 0.039(4) 0.004(4) 0.010(4) -0.009(4)
C24 0.064(6) 0.053(5) 0.049(5) 0.006(4) 0.012(5) 0.006(5)
C25 0.047(5) 0.035(4) 0.040(5) 0.001(3) 0.008(4) -0.018(4)
C26 0.038(4) 0.058(5) 0.043(5) -0.006(4) 0.008(4) -0.011(4)
C27 0.049(5) 0.043(5) 0.052(5) -0.003(4) 0.014(4) -0.024(4)
C28 0.042(5) 0.076(7) 0.071(7) 0.000(6) 0.010(5) -0.009(5)
C29 0.069(6) 0.049(5) 0.038(5) -0.003(4) 0.011(4) -0.033(5)
C30 0.075(7) 0.041(5) 0.053(6) -0.010(4) 0.017(5) -0.024(5)
C31 0.121(11) 0.075(8) 0.062(7) -0.025(6) 0.014(7) -0.018(7)
C32 0.072(7) 0.069(7) 0.066(7) 0.002(6) -0.013(6) -0.023(6)
C33 0.047(6) 0.074(7) 0.071(7) 0.019(6) 0.008(5) -0.005(5)
C34 0.066(7) 0.097(9) 0.084(9) 0.036(7) 0.014(6) 0.017(7)
C35 0.039(4) 0.043(5) 0.041(5) 0.001(4) -0.004(4) 0.001(4)
C36 0.074(7) 0.040(5) 0.046(5) 0.003(4) 0.007(5) -0.004(5)
C37 0.037(4) 0.023(4) 0.054(5) -0.001(3) 0.004(4) 0.001(3)
C38 0.034(4) 0.037(4) 0.038(4) -0.002(3) 0.007(3) -0.004(3)
C39 0.036(4) 0.025(3) 0.033(4) 0.000(3) 0.007(3) 0.012(3)
C40 0.052(5) 0.018(3) 0.035(4) 0.007(3) 0.001(4) -0.001(3)
C41 0.032(4) 0.036(4) 0.036(4) -0.004(3) 0.006(3) -0.004(3)
C42 0.032(4) 0.034(4) 0.039(4) -0.003(3) 0.000(3) 0.001(3)
C43 0.044(5) 0.054(5) 0.047(5) -0.012(4) -0.002(4) -0.001(4)
C44 0.036(4) 0.056(5) 0.030(4) 0.003(4) 0.005(3) 0.002(4)
C45 0.050(6) 0.105(9) 0.048(6) 0.030(6) 0.012(5) 0.002(6)
C46 0.044(5) 0.041(5) 0.054(5) 0.006(4) 0.020(4) 0.000(4)
O11 0.089(12) 0.077(9) 0.060(9) 0.022(8) -0.028(9) -0.022(9)
O13 0.052(7) 0.054(7) 0.035(6) 0.006(5) -0.008(5) -0.022(6)
O2 0.0123(11) 0.0128(11) 0.0173(11) -0.0055(9) 0.0047(9) 0.0073(8)

loop_
_atom_type_symbol
_atom_type_description
_atom_type_scat_dispersion_real
_atom_type_scat_dispersion_imag
_atom_type_scat_source
C C 0.0033 0.0016 'International Tables Vol C Tables 4.2.6.8 and 6.1.1.4'
H H 0.0000 0.0000 'International Tables Vol C Tables 4.2.6.8 and 6.1.1.4'
Cd Cd -0.8075 1.2024 'International Tables Vol C Tables 4.2.6.8 and 6.1.1.4'
N N 0.0061 0.0033 'International Tables Vol C Tables 4.2.6.8 and 6.1.1.4'
O O 0.0106 0.0060 'International Tables Vol C Tables 4.2.6.8 and 6.1.1.4'

loop_
_geom_angle_atom_site_label_1
_geom_angle_atom_site_label_2
_geom_angle_atom_site_label_3
_geom_angle
_geom_angle_site_symmetry_1
_geom_angle_site_symmetry_3
O4 Cd1 N6 88.2(3) . 2_546
O4 Cd1 N3 86.9(2) . .
N6 Cd1 N3 90.0(3) 2_546 .
O4 Cd1 O6 170.4(2) . .
N6 Cd1 O6 82.6(2) 2_546 .
N3 Cd1 O6 90.5(2) . .
O4 Cd1 N12 87.1(3) . 2_556
N6 Cd1 N12 175.3(3) 2_546 2_556
N3 Cd1 N12 89.9(3) . 2_556
O6 Cd1 N12 102.1(2) . 2_556
O4 Cd1 O5 131.6(2) . .
N6 Cd1 O5 101.2(2) 2_546 .
N3 Cd1 O5 139.6(2) . .
O6 Cd1 O5 53.6(2) . .
N12 Cd1 O5 81.9(2) 2_556 .
N15 Cd2 N18 174.9(3) . .
N15 Cd2 O12 87.0(3) . .
N18 Cd2 O12 89.2(4) . .
N15 Cd2 O1 89.4(3) . .
N18 Cd2 O1 87.1(3) . .
O12 Cd2 O1 88.3(3) . .
N15 Cd2 N9 93.4(3) . .
N18 Cd2 N9 90.2(3) . .
O12 Cd2 N9 177.2(3) . .
O1 Cd2 N9 89.0(3) . .
N15 Cd2 O2 93.4(2) . .
N18 Cd2 O2 89.9(2) . .
O12 Cd2 O2 89.8(2) . .
O1 Cd2 O2 176.5(2) . .
N9 Cd2 O2 92.9(2) . .
Cd2 O1 H1A 122.9 . .
C37 O4 Cd1 98.4(5) . .
C40 O5 Cd1 89.4(5) . .
C40 O6 Cd1 93.4(5) . .
Cd2 O12 H12D 104.0 . .
C2 N1 N2 107.0(8) . .
C2 N1 C3 131.5(8) . .
N2 N1 C3 120.8(7) . .
C1 N2 N1 104.2(8) . .
C1 N3 C2 103.2(9) . .
C1 N3 Cd1 125.4(7) . .
C2 N3 Cd1 128.6(7) . .
C15 N4 N5 111.0(7) . .
C15 N4 C14 129.5(7) . .
N5 N4 C14 118.9(7) . .
C16 N5 N4 101.1(7) . .
C16 N6 C15 103.0(7) . .
C16 N6 Cd1 126.7(5) . 2_556
C15 N6 Cd1 130.2(6) . 2_556
C9 N7 N8 111.1(8) . .
C9 N7 C8 128.4(8) . .
N8 N7 C8 120.2(8) . .
C10 N8 N7 99.9(8) . .
C9 N9 C10 100.8(8) . .
C9 N9 Cd2 122.5(7) . .
C10 N9 Cd2 136.1(7) . .
C35 N10 N11 108.8(7) . .
C35 N10 C26 130.0(7) . .
N11 N10 C26 121.1(7) . .
C36 N11 N10 103.7(7) . .
C35 N12 C36 103.8(7) . .
C35 N12 Cd1 127.9(6) . 2_546
C36 N12 Cd1 127.5(6) . 2_546
C33 N13 N14 107.4(9) 3_667 .
C33 N13 C32 133.5(10) 3_667 .
N14 N13 C32 119.0(9) . .
C34 N14 N13 103.9(9) 3_667 .
C33 N15 C34 102.6(9) . .
C33 N15 Cd2 129.9(8) . .
C34 N15 Cd2 126.0(7) . .
C20 N16 N17 108.8(8) . .
C20 N16 C21 129.5(9) . .
N17 N16 C21 121.7(8) . .
C19 N17 N16 103.0(9) . .
C20 N18 C19 101.3(9) . .
C20 N18 Cd2 130.1(7) . .
C19 N18 Cd2 127.4(8) . .
N3 C1 N2 113.5(9) . .
N3 C1 H1 123.3 . .
N2 C1 H1 123.3 . .
N3 C2 N1 112.1(9) . .
N3 C2 H2 123.9 . .
N1 C2 H2 123.9 . .
N1 C3 C4 111.9(7) . .
N1 C3 H3A 109.2 . .
C4 C3 H3A 109.2 . .
N1 C3 H3B 109.2 . .
C4 C3 H3B 109.2 . .
H3A C3 H3B 107.9 . .
C17 C4 C5 121.4(9) . .
C17 C4 C3 119.2(8) . .
C5 C4 C3 119.3(8) . .
C7 C5 C4 119.8(8) . .
C7 C5 C6 120.1(9) . .
C4 C5 C6 120.1(9) . .
C5 C6 H6A 109.5 . .
C5 C6 H6B 109.5 . .
H6A C6 H6B 109.5 . .
C5 C6 H6C 109.5 . .
H6A C6 H6C 109.5 . .
H6B C6 H6C 109.5 . .
C5 C7 C11 120.6(8) . .
C5 C7 C8 120.1(9) . .
C11 C7 C8 118.9(9) . .
C7 C8 N7 113.7(7) . .
C7 C8 H8A 108.8 . .
N7 C8 H8A 108.8 . .
C7 C8 H8B 108.8 . .
N7 C8 H8B 108.8 . .
H8A C8 H8B 107.7 . .
N7 C9 N9 111.3(9) . .
N7 C9 H9 124.3 . .
N9 C9 H9 124.3 . .
N9 C10 N8 116.8(9) . .
N9 C10 H10 121.6 . .
N8 C10 H10 121.6 . .
C13 C11 C7 119.7(8) . .
C13 C11 C12 118.6(9) . .
C7 C11 C12 121.6(8) . .
C11 C12 H12A 109.5 . .
C11 C12 H12B 109.5 . .
H12A C12 H12B 109.5 . .
C11 C12 H12C 109.5 . .
H12A C12 H12C 109.5 . .
H12B C12 H12C 109.5 . .
C11 C13 C17 120.2(8) . .
C11 C13 C14 121.7(8) . .
C17 C13 C14 117.9(8) . .
N4 C14 C13 114.0(6) . .
N4 C14 H14A 108.8 . .
C13 C14 H14A 108.8 . .
N4 C14 H14B 108.8 . .
C13 C14 H14B 108.8 . .
H14A C14 H14B 107.7 . .
N4 C15 N6 109.2(7) . .
N4 C15 H15 125.4 . .
N6 C15 H15 125.4 . .
N5 C16 N6 115.8(7) . .
N5 C16 H16 122.1 . .
N6 C16 H16 122.1 . .
C4 C17 C13 117.9(9) . .
C4 C17 C18 122.4(9) . .
C13 C17 C18 119.7(9) . .
C17 C18 H18A 109.5 . .
C17 C18 H18B 109.5 . .
H18A C18 H18B 109.5 . .
C17 C18 H18C 109.5 . .
H18A C18 H18C 109.5 . .
H18B C18 H18C 109.5 . .
N17 C19 N18 114.4(11) . .
N17 C19 H19 122.8 . .
N18 C19 H19 122.8 . .
N18 C20 N16 112.4(9) . .
N18 C20 H20 123.8 . .
N16 C20 H20 123.8 . .
N16 C21 C22 114.5(7) . .
N16 C21 H21A 108.6 . .
C22 C21 H21A 108.6 . .
N16 C21 H21B 108.6 . .
C22 C21 H21B 108.6 . .
H21A C21 H21B 107.6 . .
C30 C22 C23 119.9(9) . .
C30 C22 C21 123.1(9) . .
C23 C22 C21 117.0(9) . .
C25 C23 C22 118.9(8) . .
C25 C23 C24 119.8(8) . .
C22 C23 C24 121.2(8) . .
C23 C24 H24A 109.5 . .
C23 C24 H24B 109.5 . .
H24A C24 H24B 109.5 . .
C23 C24 H24C 109.5 . .
H24A C24 H24C 109.5 . .
H24B C24 H24C 109.5 . .
C23 C25 C27 121.2(8) . .
C23 C25 C26 118.5(8) . .
C27 C25 C26 120.1(8) . .
N10 C26 C25 111.9(7) . .
N10 C26 H26A 109.2 . .
C25 C26 H26A 109.2 . .
N10 C26 H26B 109.2 . .
C25 C26 H26B 109.2 . .
H26A C26 H26B 107.9 . .
C25 C27 C29 118.8(9) . .
C25 C27 C28 119.6(9) . .
C29 C27 C28 121.6(9) . .
C27 C28 H28A 109.5 . .
C27 C28 H28B 109.5 . .
H28A C28 H28B 109.5 . .
C27 C28 H28C 109.5 . .
H28A C28 H28C 109.5 . .
H28B C28 H28C 109.5 . .
C30 C29 C27 120.1(9) . .
C30 C29 C32 122.7(9) . .
C27 C29 C32 117.2(10) . .
C22 C30 C29 120.9(9) . .
C22 C30 C31 119.7(11) . .
C29 C30 C31 119.4(10) . .
C30 C31 H31A 109.5 . .
C30 C31 H31B 109.5 . .
H31A C31 H31B 109.5 . .
C30 C31 H31C 109.5 . .
H31A C31 H31C 109.5 . .
H31B C31 H31C 109.5 . .
N13 C32 C29 112.6(8) . .
N13 C32 H32A 109.1 . .
C29 C32 H32A 109.1 . .
N13 C32 H32B 109.1 . .
C29 C32 H32B 109.1 . .
H32A C32 H32B 107.8 . .
N15 C33 N13 113.0(10) . 3_667
N15 C33 H33 123.5 . .
N13 C33 H33 123.5 3_667 .
N14 C34 N15 113.1(10) 3_667 .
N14 C34 H34 123.5 3_667 .
N15 C34 H34 123.5 . .
N12 C35 N10 110.3(7) . .
N12 C35 H35 124.9 . .
N10 C35 H35 124.9 . .
N11 C36 N12 113.4(8) . .
N11 C36 H36 123.3 . .
N12 C36 H36 123.3 . .
O4 C37 O3 123.1(8) . .
O4 C37 C38 116.0(8) . .
O3 C37 C38 120.6(8) . .
C46 C38 C39 116.9(7) . .
C46 C38 C37 117.0(7) . .
C39 C38 C37 126.0(7) . .
C38 C39 C41 119.1(7) . .
C38 C39 C40 122.7(7) . 2_446
C41 C39 C40 118.0(7) . 2_446
O6 C40 O5 123.5(8) . .
O6 C40 C39 118.3(7) . 2_456
O5 C40 C39 118.0(7) . 2_456
C42 C41 C39 122.3(7) . .
C42 C41 H41 118.9 . .
C39 C41 H41 118.9 . .
C44 C42 C41 119.5(7) . .
C44 C42 C43 125.4(8) . .
C41 C42 C43 115.1(7) . .
O7 C43 O8 119.2(9) . .
O7 C43 C42 119.9(8) . .
O8 C43 C42 120.9(9) . .
C42 C44 C46 117.5(7) . .
C42 C44 C45 129.3(8) . .
C46 C44 C45 113.1(8) . .
O9 C45 O10 123.1(10) . .
O9 C45 C44 122.4(10) . .
O10 C45 C44 114.4(10) . .
C38 C46 C44 124.7(8) . .
C38 C46 H46 117.7 . .
C44 C46 H46 117.7 . .

loop_
_geom_bond_atom_site_label_1
_geom_bond_atom_site_label_2
_geom_bond_distance
_geom_bond_site_symmetry_2
Cd1 O4 2.315(6) .
Cd1 N6 2.357(7) 2_546
Cd1 N3 2.367(8) .
Cd1 O6 2.370(6) .
Cd1 N12 2.352(7) 2_556
Cd1 O5 2.454(6) .
Cd2 N15 2.304(8) .
Cd2 N18 2.288(9) .
Cd2 O12 2.317(8) .
Cd2 O1 2.359(7) .
Cd2 N9 2.346(8) .
Cd2 O2 2.544(4) .
O1 H1A 0.8223 .
O3 C37 1.255(11) .
O4 C37 1.278(11) .
O5 C40 1.235(10) .
O6 C40 1.234(10) .
O7 C43 1.208(12) .
O8 C43 1.284(12) .
O9 C45 1.196(13) .
O10 C45 1.223(15) .
O12 H12D 0.8204 .
N1 C2 1.319(12) .
N1 N2 1.368(11) .
N1 C3 1.448(11) .
N2 C1 1.336(14) .
N3 C1 1.323(13) .
N3 C2 1.334(12) .
N4 C15 1.320(11) .
N4 N5 1.363(10) .
N4 C14 1.481(10) .
N5 C16 1.300(11) .
N6 C16 1.346(11) .
N6 C15 1.321(10) .
N6 Cd1 2.357(7) 2_556
N7 C9 1.271(12) .
N7 N8 1.374(11) .
N7 C8 1.469(11) .
N8 C10 1.322(13) .
N9 C9 1.348(12) .
N9 C10 1.329(13) .
N10 C35 1.347(10) .
N10 N11 1.353(10) .
N10 C26 1.473(11) .
N11 C36 1.320(12) .
N12 C35 1.312(11) .
N12 C36 1.359(12) .
N12 Cd1 2.352(7) 2_546
N13 C33 1.308(13) 3_667
N13 N14 1.383(14) .
N13 C32 1.447(13) .
N14 C34 1.290(15) 3_667
N15 C33 1.287(12) .
N15 C34 1.382(15) .
N16 C20 1.292(12) .
N16 N17 1.389(13) .
N16 C21 1.407(14) .
N17 C19 1.300(15) .
N18 C20 1.335(13) .
N18 C19 1.380(14) .
C1 H1 0.9300 .
C2 H2 0.9300 .
C3 C4 1.515(13) .
C3 H3A 0.9700 .
C3 H3B 0.9700 .
C4 C17 1.400(13) .
C4 C5 1.387(13) .
C5 C7 1.377(12) .
C5 C6 1.515(13) .
C6 H6A 0.9600 .
C6 H6B 0.9600 .
C6 H6C 0.9600 .
C7 C11 1.400(13) .
C7 C8 1.521(12) .
C8 H8A 0.9700 .
C8 H8B 0.9700 .
C9 H9 0.9300 .
C10 H10 0.9300 .
C11 C13 1.389(13) .
C11 C12 1.529(13) .
C12 H12A 0.9600 .
C12 H12B 0.9600 .
C12 H12C 0.9600 .
C13 C17 1.426(12) .
C13 C14 1.532(12) .
C14 H14A 0.9700 .
C14 H14B 0.9700 .
C15 H15 0.9300 .
C16 H16 0.9300 .
C17 C18 1.508(13) .
C18 H18A 0.9600 .
C18 H18B 0.9600 .
C18 H18C 0.9600 .
C19 H19 0.9300 .
C20 H20 0.9300 .
C21 C22 1.516(14) .
C21 H21A 0.9700 .
C21 H21B 0.9700 .
C22 C30 1.387(14) .
C22 C23 1.419(12) .
C23 C25 1.404(12) .
C23 C24 1.501(12) .
C24 H24A 0.9600 .
C24 H24B 0.9600 .
C24 H24C 0.9600 .
C25 C27 1.404(13) .
C25 C26 1.505(12) .
C26 H26A 0.9700 .
C26 H26B 0.9700 .
C27 C29 1.414(13) .
C27 C28 1.485(14) .
C28 H28A 0.9600 .
C28 H28B 0.9600 .
C28 H28C 0.9600 .
C29 C30 1.397(15) .
C29 C32 1.532(14) .
C30 C31 1.531(14) .
C31 H31A 0.9600 .
C31 H31B 0.9600 .
C31 H31C 0.9600 .
C32 H32A 0.9700 .
C32 H32B 0.9700 .
C33 N13 1.308(13) 3_667
C33 H33 0.9300 .
C34 N14 1.290(14) 3_667
C34 H34 0.9300 .
C35 H35 0.9300 .
C36 H36 0.9300 .
C37 C38 1.493(11) .
C38 C46 1.383(12) .
C38 C39 1.394(11) .
C39 C41 1.395(11) .
C39 C40 1.543(10) 2_446
C40 C39 1.543(10) 2_456
C41 C42 1.372(11) .
C41 H41 0.9300 .
C42 C44 1.384(11) .
C42 C43 1.518(12) .
C44 C46 1.379(12) .
C44 C45 1.549(12) .
C46 H46 0.9300 .
O11 H11A 0.8107 .
O13 H13A 0.8138 .

loop_
_geom_torsion_atom_site_label_1
_geom_torsion_atom_site_label_2
_geom_torsion_atom_site_label_3
_geom_torsion_atom_site_label_4
_geom_torsion
_geom_torsion_site_symmetry_1
_geom_torsion_site_symmetry_4
N6 Cd1 O4 C37 90.8(5) 2_546 .
N3 Cd1 O4 C37 -179.2(5) . .
O6 Cd1 O4 C37 106.8(13) . .
N12 Cd1 O4 C37 -89.2(5) 2_556 .
O5 Cd1 O4 C37 -12.7(6) . .
O4 Cd1 O5 C40 168.1(4) . .
N6 Cd1 O5 C40 70.4(5) 2_546 .
N3 Cd1 O5 C40 -33.0(6) . .
O6 Cd1 O5 C40 -1.6(4) . .
N12 Cd1 O5 C40 -113.2(5) 2_556 .
O4 Cd1 O6 C40 -124.4(13) . .
N6 Cd1 O6 C40 -108.3(5) 2_546 .
N3 Cd1 O6 C40 161.8(5) . .
N12 Cd1 O6 C40 71.9(5) 2_556 .
O5 Cd1 O6 C40 1.6(4) . .
C2 N1 N2 C1 -1.4(10) . .
C3 N1 N2 C1 170.2(8) . .
O4 Cd1 N3 C1 43.0(8) . .
N6 Cd1 N3 C1 131.2(8) 2_546 .
O6 Cd1 N3 C1 -146.2(8) . .
N12 Cd1 N3 C1 -44.1(8) 2_556 .
O5 Cd1 N3 C1 -121.4(7) . .
O4 Cd1 N3 C2 -114.7(8) . .
N6 Cd1 N3 C2 -26.5(8) 2_546 .
O6 Cd1 N3 C2 56.1(8) . .
N12 Cd1 N3 C2 158.2(8) 2_556 .
O5 Cd1 N3 C2 80.9(8) . .
C15 N4 N5 C16 -1.2(10) . .
C14 N4 N5 C16 -173.0(7) . .
C9 N7 N8 C10 2.5(11) . .
C8 N7 N8 C10 177.5(9) . .
N15 Cd2 N9 C9 -84.9(8) . .
N18 Cd2 N9 C9 98.7(8) . .
O12 Cd2 N9 C9 177(6) . .
O1 Cd2 N9 C9 -174.2(8) . .
O2 Cd2 N9 C9 8.7(8) . .
N15 Cd2 N9 C10 106.3(11) . .
N18 Cd2 N9 C10 -70.2(11) . .
O12 Cd2 N9 C10 8(7) . .
O1 Cd2 N9 C10 17.0(11) . .
O2 Cd2 N9 C10 -160.1(10) . .
C35 N10 N11 C36 -0.2(10) . .
C26 N10 N11 C36 -177.3(8) . .
C33 N13 N14 C34 -1.4(14) 3_667 3_667
C32 N13 N14 C34 -178.2(10) . 3_667
N18 Cd2 N15 C33 -100(4) . .
O12 Cd2 N15 C33 -58.1(10) . .
O1 Cd2 N15 C33 -146.5(10) . .
N9 Cd2 N15 C33 124.6(10) . .
O2 Cd2 N15 C33 31.5(10) . .
N18 Cd2 N15 C34 64(4) . .
O12 Cd2 N15 C34 105.4(10) . .
O1 Cd2 N15 C34 17.1(10) . .
N9 Cd2 N15 C34 -71.9(10) . .
O2 Cd2 N15 C34 -165.0(10) . .
C20 N16 N17 C19 -1.9(15) . .
C21 N16 N17 C19 179.3(11) . .
N15 Cd2 N18 C20 100(4) . .
O12 Cd2 N18 C20 58.9(10) . .
O1 Cd2 N18 C20 147.2(10) . .
N9 Cd2 N18 C20 -123.8(10) . .
O2 Cd2 N18 C20 -30.9(10) . .
N15 Cd2 N18 C19 -95(4) . .
O12 Cd2 N18 C19 -135.9(11) . .
O1 Cd2 N18 C19 -47.6(10) . .
N9 Cd2 N18 C19 41.4(11) . .
O2 Cd2 N18 C19 134.3(10) . .
C2 N3 C1 N2 -0.4(11) . .
Cd1 N3 C1 N2 -162.7(7) . .
N1 N2 C1 N3 1.1(12) . .
C1 N3 C2 N1 -0.5(10) . .
Cd1 N3 C2 N1 160.9(6) . .
N2 N1 C2 N3 1.2(11) . .
C3 N1 C2 N3 -169.1(8) . .
C2 N1 C3 C4 -27.5(14) . .
N2 N1 C3 C4 163.4(8) . .
N1 C3 C4 C17 -100.8(9) . .
N1 C3 C4 C5 83.2(10) . .
C17 C4 C5 C7 5.6(12) . .
C3 C4 C5 C7 -178.4(8) . .
C17 C4 C5 C6 -175.9(8) . .
C3 C4 C5 C6 0.1(12) . .
C4 C5 C7 C11 -6.4(12) . .
C6 C5 C7 C11 175.0(8) . .
C4 C5 C7 C8 -179.8(7) . .
C6 C5 C7 C8 1.7(12) . .
C5 C7 C8 N7 -115.9(10) . .
C11 C7 C8 N7 70.7(11) . .
C9 N7 C8 C7 -141.9(10) . .
N8 N7 C8 C7 44.1(13) . .
N8 N7 C9 N9 -2.8(12) . .
C8 N7 C9 N9 -177.3(9) . .
C10 N9 C9 N7 1.8(12) . .
Cd2 N9 C9 N7 -170.3(6) . .
C9 N9 C10 N8 -0.2(13) . .
Cd2 N9 C10 N8 170.3(7) . .
N7 N8 C10 N9 -1.4(13) . .
C5 C7 C11 C13 2.1(12) . .
C8 C7 C11 C13 175.6(7) . .
C5 C7 C11 C12 179.7(8) . .
C8 C7 C11 C12 -6.9(12) . .
C7 C11 C13 C17 3.1(12) . .
C12 C11 C13 C17 -174.6(8) . .
C7 C11 C13 C14 -172.0(7) . .
C12 C11 C13 C14 10.4(12) . .
C15 N4 C14 C13 129.7(9) . .
N5 N4 C14 C13 -60.2(10) . .
C11 C13 C14 N4 -87.5(10) . .
C17 C13 C14 N4 97.4(9) . .
N5 N4 C15 N6 0.7(10) . .
C14 N4 C15 N6 171.4(8) . .
C16 N6 C15 N4 0.1(10) . .
Cd1 N6 C15 N4 -175.2(6) 2_556 .
N4 N5 C16 N6 1.3(11) . .
C15 N6 C16 N5 -0.9(11) . .
Cd1 N6 C16 N5 174.5(6) 2_556 .
C5 C4 C17 C13 -0.5(12) . .
C3 C4 C17 C13 -176.5(7) . .
C5 C4 C17 C18 -179.3(8) . .
C3 C4 C17 C18 4.7(12) . .
C11 C13 C17 C4 -3.8(12) . .
C14 C13 C17 C4 171.4(7) . .
C11 C13 C17 C18 175.0(8) . .
C14 C13 C17 C18 -9.7(11) . .
N16 N17 C19 N18 0.4(17) . .
C20 N18 C19 N17 1.2(16) . .
Cd2 N18 C19 N17 -167.3(10) . .
C19 N18 C20 N16 -2.4(13) . .
Cd2 N18 C20 N16 165.6(7) . .
N17 N16 C20 N18 2.8(13) . .
C21 N16 C20 N18 -178.5(10) . .
C20 N16 C21 C22 33.6(16) . .
N17 N16 C21 C22 -147.8(11) . .
N16 C21 C22 C30 -109.1(11) . .
N16 C21 C22 C23 69.5(12) . .
C30 C22 C23 C25 -3.0(12) . .
C21 C22 C23 C25 178.4(8) . .
C30 C22 C23 C24 174.3(8) . .
C21 C22 C23 C24 -4.3(12) . .
C22 C23 C25 C27 -1.2(12) . .
C24 C23 C25 C27 -178.5(8) . .
C22 C23 C25 C26 -177.5(7) . .
C24 C23 C25 C26 5.2(11) . .
C35 N10 C26 C25 135.5(9) . .
N11 N10 C26 C25 -48.2(11) . .
C23 C25 C26 N10 -84.1(9) . .
C27 C25 C26 N10 99.6(9) . .
C23 C25 C27 C29 3.1(12) . .
C26 C25 C27 C29 179.3(7) . .
C23 C25 C27 C28 -176.5(8) . .
C26 C25 C27 C28 -0.2(12) . .
C25 C27 C29 C30 -0.9(12) . .
C28 C27 C29 C30 178.6(8) . .
C25 C27 C29 C32 -179.9(8) . .
C28 C27 C29 C32 -0.4(13) . .
C23 C22 C30 C29 5.2(13) . .
C21 C22 C30 C29 -176.3(8) . .
C23 C22 C30 C31 -173.2(9) . .
C21 C22 C30 C31 5.4(14) . .
C27 C29 C30 C22 -3.2(13) . .
C32 C29 C30 C22 175.8(8) . .
C27 C29 C30 C31 175.1(9) . .
C32 C29 C30 C31 -5.9(14) . .
C33 N13 C32 C29 -41.5(17) 3_667 .
N14 N13 C32 C29 134.2(11) . .
C30 C29 C32 N13 109.0(11) . .
C27 C29 C32 N13 -72.0(12) . .
C34 N15 C33 N13 1.4(14) . 3_667
Cd2 N15 C33 N13 167.8(7) . 3_667
C33 N15 C34 N14 -0.4(15) . 3_667
Cd2 N15 C34 N14 -167.5(9) . 3_667
C36 N12 C35 N10 0.4(10) . .
Cd1 N12 C35 N10 -169.6(6) 2_546 .
N11 N10 C35 N12 -0.1(10) . .
C26 N10 C35 N12 176.6(8) . .
N10 N11 C36 N12 0.5(12) . .
C35 N12 C36 N11 -0.6(12) . .
Cd1 N12 C36 N11 169.5(7) 2_546 .
Cd1 O4 C37 O3 -13.7(9) . .
Cd1 O4 C37 C38 159.6(5) . .
O4 C37 C38 C46 -46.3(10) . .
O3 C37 C38 C46 127.2(9) . .
O4 C37 C38 C39 138.7(8) . .
O3 C37 C38 C39 -47.9(11) . .
C46 C38 C39 C41 -1.6(11) . .
C37 C38 C39 C41 173.5(7) . .
C46 C38 C39 C40 173.6(7) . 2_446
C37 C38 C39 C40 -11.4(11) . 2_446
Cd1 O6 C40 O5 -3.0(8) . .
Cd1 O6 C40 C39 172.2(5) . 2_456
Cd1 O5 C40 O6 2.9(8) . .
Cd1 O5 C40 C39 -172.3(5) . 2_456
C38 C39 C41 C42 1.1(11) . .
C40 C39 C41 C42 -174.3(7) 2_446 .
C39 C41 C42 C44 -0.2(12) . .
C39 C41 C42 C43 177.5(7) . .
C44 C42 C43 O7 -177.5(9) . .
C41 C42 C43 O7 5.0(12) . .
C44 C42 C43 O8 2.9(14) . .
C41 C42 C43 O8 -174.6(9) . .
C41 C42 C44 C46 -0.2(12) . .
C43 C42 C44 C46 -177.6(8) . .
C41 C42 C44 C45 177.7(9) . .
C43 C42 C44 C45 0.3(14) . .
C42 C44 C45 O9 -14.8(17) . .
C46 C44 C45 O9 163.1(11) . .
C42 C44 C45 O10 167.6(13) . .
C46 C44 C45 O10 -14.5(16) . .
C39 C38 C46 C44 1.3(12) . .
C37 C38 C46 C44 -174.2(8) . .
C42 C44 C46 C38 -0.4(13) . .
C45 C44 C46 C38 -178.6(9) . .
